data_7245990
loop_
_publ_author_name
'Fan, Chuanbin'
'Huang, Guimei'
'Xing, Zhiyong'
'Wang, Junli'
'Pang, Yaqin'
'Huang, Qingping'
'Huang, Shifu'
'Zong, Ziao'
'Guo, Feng'

_publ_section_title
;
 Three multi-responsive luminescent Zn-CPs for the detection of
 antibiotics/cations/anions in aqueous media
;
_journal_issue 4
_journal_name_full CrystEngComm
_journal_page_first 593
_journal_page_last 600
_journal_paper_doi 10.1039/D2CE01507B
_journal_volume 25
_journal_year 2023
_chemical_formula_moiety 'C38 H26 N4 O7 Zn'
_chemical_formula_sum 'C38 H26 N4 O7 Zn'
_chemical_formula_weight 716.00
_space_group_crystal_system monoclinic
_space_group_IT_number 14
_space_group_name_Hall '-P 2yn'
_space_group_name_H-M_alt 'P 1 21/n 1'
_atom_sites_solution_hydrogens geom
_atom_sites_solution_primary dual
_audit_creation_date 2020-06-29
_audit_creation_method
;
Olex2 1.2
(compiled 2018.05.29 svn.r3508 for OlexSys, GUI svn.r5506)
;
_audit_update_record
;
2022-11-03 deposited with the CCDC.	2022-12-09 downloaded from the CCDC.
;
_cell_angle_alpha 90
_cell_angle_beta 102.544(2)
_cell_angle_gamma 90
_cell_formula_units_Z 4
_cell_length_a 15.6207(7)
_cell_length_b 11.8216(5)
_cell_length_c 17.4359(8)
_cell_measurement_reflns_used 4004
_cell_measurement_temperature 150
_cell_measurement_theta_max 26.072
_cell_measurement_theta_min 2.393
_cell_volume 3142.9(2)
_computing_cell_refinement 'SAINT V8.40A (?, 2016)'
_computing_data_reduction 'SAINT V8.40A (?, 2016)'
_computing_molecular_graphics 'Olex2 (Dolomanov et al., 2009)'
_computing_publication_material 'Olex2 (Dolomanov et al., 2009)'
_computing_structure_refinement 'ShelXL (Sheldrick, 2015)'
_computing_structure_solution 'ShelXT (Sheldrick, 2015)'
_diffrn_ambient_temperature 150.0
_diffrn_measured_fraction_theta_full 0.995
_diffrn_measured_fraction_theta_max 0.992
_diffrn_measurement_device_type 'D8 VENTURE'
_diffrn_measurement_method '\f and \w scans'
_diffrn_radiation_type MoK\a
_diffrn_radiation_wavelength 0.71073
_diffrn_reflns_av_R_equivalents 0.0867
_diffrn_reflns_av_unetI/netI 0.0918
_diffrn_reflns_Laue_measured_fraction_full 0.995
_diffrn_reflns_Laue_measured_fraction_max 0.992
_diffrn_reflns_limit_h_max 19
_diffrn_reflns_limit_h_min -17
_diffrn_reflns_limit_k_max 14
_diffrn_reflns_limit_k_min -12
_diffrn_reflns_limit_l_max 21
_diffrn_reflns_limit_l_min -21
_diffrn_reflns_number 23544
_diffrn_reflns_point_group_measured_fraction_full 0.995
_diffrn_reflns_point_group_measured_fraction_max 0.992
_diffrn_reflns_theta_full 25.242
_diffrn_reflns_theta_max 26.384
_diffrn_reflns_theta_min 1.977
_diffrn_standards_number 0
_exptl_absorpt_coefficient_mu 0.842
_exptl_absorpt_correction_T_max 0.7454
_exptl_absorpt_correction_T_min 0.6791
_exptl_absorpt_correction_type multi-scan
_exptl_absorpt_process_details
'SADABS-2016/2 (Bruker,2016/2) was used for absorption correction. wR2(int) was 0.1062 before and 0.0577 after correction. The Ratio of minimum to maximum transmission is 0.9111. The \l/2 correction factor is Not present.'
_exptl_crystal_colour colourless
_exptl_crystal_colour_primary colourless
_exptl_crystal_density_diffrn 1.513
_exptl_crystal_description block
_exptl_crystal_F_000 1472
_exptl_crystal_size_max 0.15
_exptl_crystal_size_mid 0.12
_exptl_crystal_size_min 0.08
_refine_diff_density_max 0.424
_refine_diff_density_min -0.408
_refine_diff_density_rms 0.093
_refine_ls_extinction_method none
_refine_ls_goodness_of_fit_ref 1.054
_refine_ls_hydrogen_treatment constr
_refine_ls_matrix_type full
_refine_ls_number_parameters 451
_refine_ls_number_reflns 6384
_refine_ls_number_restraints 0
_refine_ls_restrained_S_all 1.054
_refine_ls_R_factor_all 0.1100
_refine_ls_R_factor_gt 0.0531
_refine_ls_shift/su_max 0.000
_refine_ls_shift/su_mean 0.000
_refine_ls_structure_factor_coef Fsqd
_refine_ls_weighting_details 'w=1/[\s^2^(Fo^2^)+(0.0227P)^2^+3.4214P] where P=(Fo^2^+2Fc^2^)/3'
_refine_ls_weighting_scheme calc
_refine_ls_wR_factor_gt 0.0856
_refine_ls_wR_factor_ref 0.1090
_reflns_Friedel_coverage 0.000
_reflns_number_gt 4066
_reflns_number_total 6384
_reflns_threshold_expression 'I > 2\s(I)'
_cod_data_source_file d2ce01507b2.cif
_cod_data_source_block 8_0m(1)
_cod_depositor_comments 'Adding full bibliography for 7245990--7245992.cif.'
_cod_database_code 7245990
_shelx_shelxl_version_number 2018/3
_shelx_space_group_comment
;
The symmetry employed for this shelxl refinement is uniquely defined
by the following loop, which should always be used as a source of
symmetry information in preference to the above space-group names.
They are only intended as comments.
;
_shelx_estimated_absorpt_t_max 0.936
_shelx_estimated_absorpt_t_min 0.884
_olex2_refinement_description
;
1. Fixed Uiso
 At 1.2 times of:
  All C(H) groups
2.a Aromatic/amide H refined with riding coordinates:
 C33(H33), C5(H5), C9(H9), C6(H6), C18(H18), C36(H36), C22(H22), C20(H20),
 C1(H1), C26(H26), C30(H30), C3(H3), C13(H13), C8(H8), C2(H2), C25(H25),
 C23(H23), C37(H37), C10(H10), C34(H34), C12(H12), C15(H15), C29(H29), C28(H28),
  C17(H17), C16(H16)
;
_olex2_submission_special_instructions 'No special instructions were received'

loop_
_space_group_symop_operation_xyz
'x, y, z'
'-x+1/2, y+1/2, -z+1/2'
'-x, -y, -z'
'x-1/2, -y-1/2, z-1/2'

loop_
_atom_site_label
_atom_site_type_symbol
_atom_site_fract_x
_atom_site_fract_y
_atom_site_fract_z
_atom_site_U_iso_or_equiv
_atom_site_adp_type
_atom_site_occupancy
_atom_site_site_symmetry_order
_atom_site_calc_flag
_atom_site_refinement_flags_posn
_atom_site_refinement_flags_adp
_atom_site_refinement_flags_occupancy
_atom_site_disorder_assembly
_atom_site_disorder_group
Zn1 Zn 0.67441(3) 0.86994(3) 0.34009(2) 0.02224(13) Uani 1 1 d . . . . .
O5 O 0.88780(17) 1.2378(2) 0.84251(14) 0.0257(6) Uani 1 1 d . . . . .
O3 O 0.69738(18) 1.0172(2) 0.39091(14) 0.0291(6) Uani 1 1 d . . . . .
O7 O 1.23490(17) 1.1768(2) 0.71660(14) 0.0267(6) Uani 1 1 d . . . . .
O6 O 1.22940(17) 1.0069(2) 0.77135(14) 0.0275(6) Uani 1 1 d . . . . .
O4 O 0.66445(18) 1.4029(2) 0.63663(14) 0.0321(7) Uani 1 1 d . . . . .
O1 O 0.52665(18) 0.2467(2) 0.02731(16) 0.0359(7) Uani 1 1 d . . . . .
O2 O 0.56811(19) 0.9711(2) 0.41426(16) 0.0360(7) Uani 1 1 d . . . . .
N2 N 0.5177(2) 0.6524(2) 0.18746(16) 0.0221(7) Uani 1 1 d . . . . .
N1 N 0.5732(2) 0.7919(2) 0.26632(16) 0.0229(7) Uani 1 1 d . . . . .
N3 N 0.2861(2) -0.1072(2) -0.01304(16) 0.0249(7) Uani 1 1 d . . . . .
N4 N 0.2107(2) -0.2511(3) -0.07350(17) 0.0255(7) Uani 1 1 d . . . . .
C4 C 0.5150(3) 0.5495(3) 0.1428(2) 0.0217(8) Uani 1 1 d . . . . .
C19 C 0.6330(3) 1.0340(3) 0.4240(2) 0.0232(9) Uani 1 1 d . . . . .
C32 C 0.9679(2) 1.2127(3) 0.82405(19) 0.0214(8) Uani 1 1 d . . . . .
C33 C 1.0015(3) 1.1072(3) 0.8464(2) 0.0255(9) Uani 1 1 d . . . . .
H33 H 0.971793 1.057776 0.874874 0.031 Uiso 1 1 calc R . . . .
C5 C 0.5856(2) 0.4229(3) 0.06880(19) 0.0220(8) Uani 1 1 d . . . . .
H5 H 0.632804 0.405168 0.044499 0.026 Uiso 1 1 calc R . . . .
C38 C 1.2016(3) 1.1045(3) 0.75728(19) 0.0231(9) Uani 1 1 d . . . . .
C14 C 0.3461(2) -0.0145(3) 0.0001(2) 0.0230(9) Uani 1 1 d . . . . .
C9 C 0.4467(3) 0.4749(3) 0.1382(2) 0.0240(9) Uani 1 1 d . . . . .
H9 H 0.398990 0.493114 0.161738 0.029 Uiso 1 1 calc R . . . .
C6 C 0.5842(3) 0.5247(3) 0.10745(19) 0.0234(9) Uani 1 1 d . . . . .
H6 H 0.630458 0.577595 0.109820 0.028 Uiso 1 1 calc R . . . .
C18 C 0.2702(3) -0.1731(3) -0.0768(2) 0.0236(9) Uani 1 1 d . . . . .
H18 H 0.298329 -0.164708 -0.119606 0.028 Uiso 1 1 calc R . . . .
C35 C 1.1233(2) 1.1460(3) 0.78529(19) 0.0223(8) Uani 1 1 d . . . . .
C7 C 0.5172(3) 0.3469(3) 0.0659(2) 0.0250(9) Uani 1 1 d . . . . .
C36 C 1.0901(3) 1.2541(3) 0.7672(2) 0.0262(9) Uani 1 1 d . . . . .
H36 H 1.121035 1.305228 0.741017 0.031 Uiso 1 1 calc R . . . .
C11 C 0.4626(3) 0.1635(3) 0.0212(2) 0.0268(9) Uani 1 1 d . . . . .
C21 C 0.6410(2) 1.1337(3) 0.47846(18) 0.0199(8) Uani 1 1 d . . . . .
C24 C 0.6590(3) 1.3108(3) 0.5857(2) 0.0230(9) Uani 1 1 d . . . . .
C22 C 0.5727(3) 1.1622(3) 0.5147(2) 0.0248(9) Uani 1 1 d . . . . .
H22 H 0.519586 1.120301 0.502932 0.030 Uiso 1 1 calc R . . . .
C20 C 0.7175(3) 1.1969(3) 0.4962(2) 0.0268(9) Uani 1 1 d . . . . .
H20 H 0.764063 1.179576 0.470974 0.032 Uiso 1 1 calc R . . . .
C1 C 0.5909(3) 0.6984(3) 0.2310(2) 0.0247(9) Uani 1 1 d . . . . .
H1 H 0.648019 0.667837 0.235748 0.030 Uiso 1 1 calc R . . . .
C26 C 0.7817(3) 1.3168(3) 0.7362(2) 0.0238(9) Uani 1 1 d . . . . .
H26 H 0.777110 1.246075 0.709748 0.029 Uiso 1 1 calc R . . . .
C31 C 0.7293(3) 1.4071(3) 0.7048(2) 0.0232(9) Uani 1 1 d . . . . .
C27 C 0.8410(3) 1.3320(3) 0.8071(2) 0.0243(9) Uani 1 1 d . . . . .
C30 C 0.7371(3) 1.5106(3) 0.7427(2) 0.0254(9) Uani 1 1 d . . . . .
H30 H 0.701391 1.572547 0.720568 0.030 Uiso 1 1 calc R . . . .
C3 C 0.4483(3) 0.7205(3) 0.1964(2) 0.0279(9) Uani 1 1 d . . . . .
H3 H 0.387984 0.709615 0.173042 0.033 Uiso 1 1 calc R . . . .
C13 C 0.3505(3) 0.0557(3) -0.0623(2) 0.0293(10) Uani 1 1 d . . . . .
H13 H 0.313331 0.043131 -0.112420 0.035 Uiso 1 1 calc R . . . .
C8 C 0.4474(3) 0.3726(3) 0.0991(2) 0.0261(9) Uani 1 1 d . . . . .
H8 H 0.400149 0.320834 0.095295 0.031 Uiso 1 1 calc R . . . .
C2 C 0.4836(3) 0.8055(3) 0.2450(2) 0.0286(9) Uani 1 1 d . . . . .
H2 H 0.451496 0.865454 0.261781 0.034 Uiso 1 1 calc R . . . .
C25 C 0.7273(3) 1.2849(3) 0.5499(2) 0.0278(9) Uani 1 1 d . . . . .
H25 H 0.780392 1.326870 0.562084 0.033 Uiso 1 1 calc R . . . .
C23 C 0.5815(3) 1.2513(3) 0.5680(2) 0.0272(9) Uani 1 1 d . . . . .
H23 H 0.534425 1.270877 0.591956 0.033 Uiso 1 1 calc R . . . .
C37 C 1.0125(3) 1.2888(3) 0.7867(2) 0.0269(9) Uani 1 1 d . . . . .
H37 H 0.990509 1.363164 0.774618 0.032 Uiso 1 1 calc R . . . .
C10 C 0.4586(3) 0.0927(3) 0.0835(2) 0.0315(10) Uani 1 1 d . . . . .
H10 H 0.495966 0.105509 0.133479 0.038 Uiso 1 1 calc R . . . .
C34 C 1.0793(3) 1.0739(3) 0.8268(2) 0.0273(9) Uani 1 1 d . . . . .
H34 H 1.102757 1.001037 0.841848 0.033 Uiso 1 1 calc R . . . .
C12 C 0.4096(3) 0.1445(3) -0.0512(2) 0.0302(9) Uani 1 1 d . . . . .
H12 H 0.413392 0.192548 -0.094033 0.036 Uiso 1 1 calc R . . . .
C15 C 0.4002(3) 0.0033(3) 0.0730(2) 0.0272(9) Uani 1 1 d . . . . .
H15 H 0.397336 -0.045570 0.115645 0.033 Uiso 1 1 calc R . . . .
C29 C 0.7970(3) 1.5230(3) 0.8131(2) 0.0339(10) Uani 1 1 d . . . . .
H29 H 0.801757 1.593891 0.839349 0.041 Uiso 1 1 calc R . . . .
C28 C 0.8507(3) 1.4341(3) 0.8463(2) 0.0327(10) Uani 1 1 d . . . . .
H28 H 0.892511 1.443334 0.894307 0.039 Uiso 1 1 calc R . . . .
C17 C 0.1874(3) -0.2338(4) -0.0023(2) 0.0386(11) Uani 1 1 d . . . . .
H17 H 0.145520 -0.277320 0.017101 0.046 Uiso 1 1 calc R . . . .
C16 C 0.2331(3) -0.1457(4) 0.0353(2) 0.0406(12) Uani 1 1 d . . . . .
H16 H 0.229530 -0.116094 0.085125 0.049 Uiso 1 1 calc R . . . .

loop_
_atom_site_aniso_label
_atom_site_aniso_U_11
_atom_site_aniso_U_22
_atom_site_aniso_U_33
_atom_site_aniso_U_23
_atom_site_aniso_U_13
_atom_site_aniso_U_12
Zn1 0.0271(3) 0.0171(2) 0.0223(2) -0.00159(19) 0.00477(18) 0.0009(2)
O5 0.0242(16) 0.0245(14) 0.0298(14) 0.0045(11) 0.0092(12) 0.0063(12)
O3 0.0342(18) 0.0221(14) 0.0337(15) -0.0055(12) 0.0132(13) 0.0007(13)
O7 0.0293(17) 0.0223(14) 0.0306(14) -0.0012(12) 0.0115(12) -0.0031(12)
O6 0.0309(18) 0.0228(15) 0.0282(15) 0.0011(11) 0.0048(12) 0.0068(13)
O4 0.0407(19) 0.0229(14) 0.0273(14) -0.0095(11) -0.0041(13) 0.0093(13)
O1 0.0332(18) 0.0265(15) 0.0514(18) -0.0165(13) 0.0162(14) -0.0103(14)
O2 0.0340(19) 0.0291(16) 0.0458(18) -0.0134(13) 0.0107(14) -0.0093(14)
N2 0.0217(19) 0.0217(17) 0.0221(16) -0.0003(13) 0.0029(14) -0.0012(14)
N1 0.024(2) 0.0228(17) 0.0212(16) -0.0030(13) 0.0045(14) 0.0026(15)
N3 0.032(2) 0.0231(17) 0.0212(16) -0.0050(13) 0.0086(14) -0.0074(15)
N4 0.030(2) 0.0216(17) 0.0256(17) 0.0003(14) 0.0080(15) -0.0015(15)
C4 0.027(2) 0.0169(19) 0.0191(19) 0.0000(15) -0.0002(17) -0.0013(17)
C19 0.029(3) 0.018(2) 0.022(2) 0.0012(16) 0.0044(18) 0.0025(18)
C32 0.020(2) 0.025(2) 0.0191(19) -0.0019(16) 0.0049(16) 0.0044(17)
C33 0.026(2) 0.025(2) 0.026(2) 0.0036(16) 0.0079(17) 0.0006(18)
C5 0.021(2) 0.023(2) 0.0201(19) -0.0010(16) 0.0017(16) 0.0013(17)
C38 0.023(2) 0.028(2) 0.0158(18) -0.0059(16) -0.0021(16) -0.0032(18)
C14 0.023(2) 0.0182(19) 0.027(2) -0.0030(16) 0.0050(17) -0.0003(17)
C9 0.022(2) 0.026(2) 0.024(2) 0.0000(16) 0.0022(17) 0.0012(18)
C6 0.026(2) 0.022(2) 0.0215(19) 0.0037(16) 0.0038(17) -0.0025(18)
C18 0.027(2) 0.023(2) 0.0205(19) -0.0033(16) 0.0049(17) -0.0033(18)
C35 0.022(2) 0.026(2) 0.0164(18) -0.0014(16) 0.0001(16) 0.0038(18)
C7 0.029(2) 0.020(2) 0.024(2) -0.0048(16) 0.0007(17) -0.0013(18)
C36 0.030(2) 0.024(2) 0.025(2) 0.0048(16) 0.0075(18) 0.0011(19)
C11 0.024(2) 0.018(2) 0.039(2) -0.0073(17) 0.0068(19) -0.0027(17)
C21 0.025(2) 0.0173(18) 0.0161(17) 0.0007(15) 0.0017(15) 0.0003(17)
C24 0.028(2) 0.0171(19) 0.0221(19) -0.0005(16) 0.0002(17) 0.0048(18)
C22 0.022(2) 0.024(2) 0.027(2) -0.0001(16) 0.0026(17) 0.0005(17)
C20 0.027(2) 0.022(2) 0.033(2) -0.0011(17) 0.0096(18) 0.0018(18)
C1 0.023(2) 0.026(2) 0.024(2) -0.0022(17) 0.0031(17) 0.0003(18)
C26 0.029(2) 0.0183(19) 0.025(2) -0.0019(16) 0.0087(18) -0.0002(18)
C31 0.025(2) 0.023(2) 0.0212(19) -0.0032(16) 0.0029(17) -0.0063(18)
C27 0.024(2) 0.023(2) 0.028(2) 0.0020(17) 0.0111(18) 0.0011(18)
C30 0.024(2) 0.022(2) 0.029(2) -0.0044(16) 0.0017(18) 0.0033(18)
C3 0.018(2) 0.028(2) 0.037(2) 0.0005(18) 0.0052(18) 0.0028(18)
C13 0.034(3) 0.024(2) 0.026(2) -0.0027(17) 0.0008(18) -0.0052(19)
C8 0.024(2) 0.025(2) 0.030(2) 0.0003(17) 0.0053(17) -0.0067(19)
C2 0.026(2) 0.026(2) 0.036(2) -0.0012(18) 0.0106(19) 0.0033(19)
C25 0.024(2) 0.025(2) 0.034(2) -0.0030(17) 0.0048(18) -0.0063(18)
C23 0.026(2) 0.030(2) 0.027(2) -0.0020(17) 0.0078(18) 0.0067(19)
C37 0.030(3) 0.022(2) 0.028(2) 0.0046(17) 0.0053(18) 0.0046(18)
C10 0.030(3) 0.030(2) 0.030(2) -0.0100(18) -0.0030(19) -0.006(2)
C34 0.032(3) 0.022(2) 0.028(2) 0.0006(17) 0.0047(18) 0.0032(18)
C12 0.031(3) 0.026(2) 0.033(2) 0.0017(18) 0.0049(19) -0.004(2)
C15 0.032(3) 0.025(2) 0.022(2) -0.0010(16) 0.0010(18) 0.0006(19)
C29 0.039(3) 0.023(2) 0.036(2) -0.0098(18) -0.001(2) 0.001(2)
C28 0.036(3) 0.026(2) 0.032(2) -0.0056(18) 0.000(2) 0.001(2)
C17 0.050(3) 0.041(3) 0.030(2) -0.007(2) 0.020(2) -0.019(2)
C16 0.055(3) 0.043(3) 0.029(2) -0.013(2) 0.020(2) -0.020(2)

loop_
_atom_type_symbol
_atom_type_description
_atom_type_scat_dispersion_real
_atom_type_scat_dispersion_imag
_atom_type_scat_source
C C 0.0033 0.0016 'International Tables Vol C Tables 4.2.6.8 and 6.1.1.4'
H H 0.0000 0.0000 'International Tables Vol C Tables 4.2.6.8 and 6.1.1.4'
N N 0.0061 0.0033 'International Tables Vol C Tables 4.2.6.8 and 6.1.1.4'
O O 0.0106 0.0060 'International Tables Vol C Tables 4.2.6.8 and 6.1.1.4'
Zn Zn 0.2839 1.4301 'International Tables Vol C Tables 4.2.6.8 and 6.1.1.4'

loop_
_geom_angle_atom_site_label_1
_geom_angle_atom_site_label_2
_geom_angle_atom_site_label_3
_geom_angle
_geom_angle_site_symmetry_1
_geom_angle_site_symmetry_3
_geom_angle_publ_flag
O3 Zn1 O7 113.32(11) . 3_776 ?
O3 Zn1 N1 137.25(12) . . ?
O3 Zn1 N4 106.48(11) . 4_666 ?
O3 Zn1 C19 28.43(11) . . ?
O7 Zn1 N1 95.75(11) 3_776 . ?
O7 Zn1 N4 93.57(11) 3_776 4_666 ?
O7 Zn1 C19 141.75(12) 3_776 . ?
N1 Zn1 N4 101.99(12) . 4_666 ?
N1 Zn1 C19 116.23(12) . . ?
N4 Zn1 C19 99.27(11) 4_666 . ?
C32 O5 C27 118.5(3) . . ?
C19 O3 Zn1 104.9(2) . . ?
C38 O7 Zn1 120.6(2) . 3_776 ?
C31 O4 C24 120.4(3) . . ?
C7 O1 C11 119.4(3) . . ?
C1 N2 C4 124.7(3) . . ?
C1 N2 C3 107.0(3) . . ?
C3 N2 C4 128.2(3) . . ?
C1 N1 Zn1 117.6(3) . . ?
C1 N1 C2 105.9(3) . . ?
C2 N1 Zn1 136.4(2) . . ?
C18 N3 C14 125.3(3) . . ?
C18 N3 C16 106.7(3) . . ?
C16 N3 C14 128.0(3) . . ?
C18 N4 Zn1 122.2(2) . 4_565 ?
C18 N4 C17 105.2(3) . . ?
C17 N4 Zn1 132.6(3) . 4_565 ?
C9 C4 N2 120.4(3) . . ?
C9 C4 C6 120.6(3) . . ?
C6 C4 N2 119.0(3) . . ?
O3 C19 Zn1 46.64(17) . . ?
O3 C19 C21 116.2(3) . . ?
O2 C19 Zn1 76.8(2) . . ?
O2 C19 O3 123.1(3) . . ?
O2 C19 C21 120.7(3) . . ?
C21 C19 Zn1 161.2(3) . . ?
C33 C32 O5 115.8(3) . . ?
C33 C32 C37 121.5(4) . . ?
C37 C32 O5 122.7(3) . . ?
C32 C33 H33 120.4 . . ?
C32 C33 C34 119.2(3) . . ?
C34 C33 H33 120.4 . . ?
C6 C5 H5 120.4 . . ?
C6 C5 C7 119.1(3) . . ?
C7 C5 H5 120.4 . . ?
O7 C38 C35 114.7(3) . . ?
O6 C38 O7 124.1(4) . . ?
O6 C38 C35 121.1(3) . . ?
C13 C14 N3 118.6(3) . . ?
C15 C14 N3 120.9(3) . . ?
C15 C14 C13 120.5(4) . . ?
C4 C9 H9 120.1 . . ?
C4 C9 C8 119.9(4) . . ?
C8 C9 H9 120.1 . . ?
C4 C6 H6 120.1 . . ?
C5 C6 C4 119.8(4) . . ?
C5 C6 H6 120.1 . . ?
N3 C18 H18 123.9 . . ?
N4 C18 N3 112.2(3) . . ?
N4 C18 H18 123.9 . . ?
C36 C35 C38 121.2(3) . . ?
C36 C35 C34 118.7(4) . . ?
C34 C35 C38 120.0(3) . . ?
O1 C7 C5 114.1(3) . . ?
C8 C7 O1 124.8(3) . . ?
C8 C7 C5 121.1(3) . . ?
C35 C36 H36 119.4 . . ?
C35 C36 C37 121.2(4) . . ?
C37 C36 H36 119.4 . . ?
C10 C11 O1 121.5(4) . . ?
C12 C11 O1 117.9(3) . . ?
C12 C11 C10 120.2(4) . . ?
C22 C21 C19 120.6(3) . . ?
C20 C21 C19 120.9(3) . . ?
C20 C21 C22 118.4(3) . . ?
C25 C24 O4 120.9(3) . . ?
C23 C24 O4 118.0(3) . . ?
C23 C24 C25 120.9(3) . . ?
C21 C22 H22 119.6 . . ?
C23 C22 C21 120.8(4) . . ?
C23 C22 H22 119.6 . . ?
C21 C20 H20 119.4 . . ?
C21 C20 C25 121.2(4) . . ?
C25 C20 H20 119.4 . . ?
N2 C1 H1 124.3 . . ?
N1 C1 N2 111.3(3) . . ?
N1 C1 H1 124.3 . . ?
C31 C26 H26 120.8 . . ?
C31 C26 C27 118.4(3) . . ?
C27 C26 H26 120.8 . . ?
C26 C31 O4 124.8(3) . . ?
C30 C31 O4 114.5(3) . . ?
C30 C31 C26 120.7(3) . . ?
C26 C27 O5 118.3(3) . . ?
C28 C27 O5 119.2(3) . . ?
C28 C27 C26 122.4(4) . . ?
C31 C30 H30 120.3 . . ?
C29 C30 C31 119.4(4) . . ?
C29 C30 H30 120.3 . . ?
N2 C3 H3 126.9 . . ?
C2 C3 N2 106.2(3) . . ?
C2 C3 H3 126.9 . . ?
C14 C13 H13 120.3 . . ?
C12 C13 C14 119.5(4) . . ?
C12 C13 H13 120.3 . . ?
C9 C8 H8 120.3 . . ?
C7 C8 C9 119.4(4) . . ?
C7 C8 H8 120.3 . . ?
N1 C2 H2 125.2 . . ?
C3 C2 N1 109.5(3) . . ?
C3 C2 H2 125.2 . . ?
C24 C25 C20 119.3(4) . . ?
C24 C25 H25 120.4 . . ?
C20 C25 H25 120.4 . . ?
C24 C23 C22 119.4(4) . . ?
C24 C23 H23 120.3 . . ?
C22 C23 H23 120.3 . . ?
C32 C37 C36 118.5(3) . . ?
C32 C37 H37 120.7 . . ?
C36 C37 H37 120.7 . . ?
C11 C10 H10 120.0 . . ?
C15 C10 C11 120.0(4) . . ?
C15 C10 H10 120.0 . . ?
C33 C34 C35 120.7(4) . . ?
C33 C34 H34 119.6 . . ?
C35 C34 H34 119.6 . . ?
C11 C12 C13 120.3(4) . . ?
C11 C12 H12 119.8 . . ?
C13 C12 H12 119.8 . . ?
C14 C15 H15 120.3 . . ?
C10 C15 C14 119.5(4) . . ?
C10 C15 H15 120.3 . . ?
C30 C29 H29 119.3 . . ?
C30 C29 C28 121.4(4) . . ?
C28 C29 H29 119.3 . . ?
C27 C28 C29 117.7(4) . . ?
C27 C28 H28 121.2 . . ?
C29 C28 H28 121.2 . . ?
N4 C17 H17 125.2 . . ?
C16 C17 N4 109.6(3) . . ?
C16 C17 H17 125.2 . . ?
N3 C16 H16 126.8 . . ?
C17 C16 N3 106.4(3) . . ?
C17 C16 H16 126.8 . . ?

loop_
_geom_bond_atom_site_label_1
_geom_bond_atom_site_label_2
_geom_bond_distance
_geom_bond_site_symmetry_2
_geom_bond_publ_flag
Zn1 O3 1.952(2) . ?
Zn1 O7 1.974(2) 3_776 ?
Zn1 N1 2.030(3) . ?
Zn1 N4 2.048(3) 4_666 ?
Zn1 C19 2.594(4) . ?
O5 C32 1.390(4) . ?
O5 C27 1.400(4) . ?
O3 C19 1.278(4) . ?
O7 C38 1.290(4) . ?
O6 C38 1.238(4) . ?
O4 C24 1.396(4) . ?
O4 C31 1.385(4) . ?
O1 C7 1.387(4) . ?
O1 C11 1.390(4) . ?
O2 C19 1.239(4) . ?
N2 C4 1.440(4) . ?
N2 C1 1.342(5) . ?
N2 C3 1.386(5) . ?
N1 C1 1.323(4) . ?
N1 C2 1.378(5) . ?
N3 C14 1.428(5) . ?
N3 C18 1.336(4) . ?
N3 C16 1.381(5) . ?
N4 C18 1.319(4) . ?
N4 C17 1.382(4) . ?
C4 C9 1.373(5) . ?
C4 C6 1.387(5) . ?
C19 C21 1.502(5) . ?
C32 C33 1.376(5) . ?
C32 C37 1.384(5) . ?
C33 H33 0.9500 . ?
C33 C34 1.390(5) . ?
C5 H5 0.9500 . ?
C5 C6 1.382(5) . ?
C5 C7 1.389(5) . ?
C38 C35 1.495(5) . ?
C14 C13 1.382(5) . ?
C14 C15 1.382(5) . ?
C9 H9 0.9500 . ?
C9 C8 1.390(5) . ?
C6 H6 0.9500 . ?
C18 H18 0.9500 . ?
C35 C36 1.390(5) . ?
C35 C34 1.392(5) . ?
C7 C8 1.373(5) . ?
C36 H36 0.9500 . ?
C36 C37 1.391(5) . ?
C11 C10 1.384(5) . ?
C11 C12 1.370(5) . ?
C21 C22 1.395(5) . ?
C21 C20 1.385(5) . ?
C24 C25 1.381(5) . ?
C24 C23 1.377(5) . ?
C22 H22 0.9500 . ?
C22 C23 1.391(5) . ?
C20 H20 0.9500 . ?
C20 C25 1.387(5) . ?
C1 H1 0.9500 . ?
C26 H26 0.9500 . ?
C26 C31 1.383(5) . ?
C26 C27 1.387(5) . ?
C31 C30 1.384(5) . ?
C27 C28 1.378(5) . ?
C30 H30 0.9500 . ?
C30 C29 1.380(5) . ?
C3 H3 0.9500 . ?
C3 C2 1.353(5) . ?
C13 H13 0.9500 . ?
C13 C12 1.383(5) . ?
C8 H8 0.9500 . ?
C2 H2 0.9500 . ?
C25 H25 0.9500 . ?
C23 H23 0.9500 . ?
C37 H37 0.9500 . ?
C10 H10 0.9500 . ?
C10 C15 1.382(5) . ?
C34 H34 0.9500 . ?
C12 H12 0.9500 . ?
C15 H15 0.9500 . ?
C29 H29 0.9500 . ?
C29 C28 1.390(5) . ?
C28 H28 0.9500 . ?
C17 H17 0.9500 . ?
C17 C16 1.350(5) . ?
C16 H16 0.9500 . ?
